data_7201219
loop_
_publ_author_name
'Trewin, Abbie'
'Cooper, Andrew I.'

_publ_section_title
;
 Predicting microporous crystalline polyimides
;
_journal_issue 9
_journal_name_full CrystEngComm
_journal_page_first 1819
_journal_paper_doi 10.1039/b906280g
_journal_volume 11
_journal_year 2009
_space_group_IT_number 1
_symmetry_cell_setting triclinic
_symmetry_Int_Tables_number 1
_symmetry_space_group_name_Hall 'P 1'
_symmetry_space_group_name_H-M 'P 1'
_audit_creation_date 2009-05-01
_audit_creation_method 'Materials Studio'
_cell_angle_alpha 103.9470
_cell_angle_beta 132.9790
_cell_angle_gamma 95.5290
_cell_length_a 17.0609
_cell_length_b 3.7577
_cell_length_c 10.6476
_cell_volume 450.839
_cod_data_source_file b906280g.txt
_cod_data_source_block B1-
_cod_original_sg_symbol_H-M P1
_cod_struct_determination_method theoretical
_cod_database_code 7201219

loop_
_symmetry_equiv_pos_as_xyz
x,y,z

loop_
_atom_site_label
_atom_site_type_symbol
_atom_site_fract_x
_atom_site_fract_y
_atom_site_fract_z
_atom_site_U_iso_or_equiv
_atom_site_adp_type
_atom_site_occupancy
N1 N 0.18236 0.37612 0.22131 0.00000 Uiso 1.00
C2 C 0.29381 0.66708 0.37892 0.00000 Uiso 1.00
C3 C 0.14723 0.09348 0.06180 0.00000 Uiso 1.00
C4 C 0.89104 0.62421 0.40055 0.00000 Uiso 1.00
N5 N 0.85590 0.34157 0.24103 0.00000 Uiso 1.00
C6 C 0.74445 0.05061 0.08343 0.00000 Uiso 1.00
O7 O 0.31440 0.92236 0.50302 0.00000 Uiso 1.00
O8 O 0.04874 -0.14245 -0.07031 0.00000 Uiso 1.00
O9 O 0.98953 0.86015 0.53265 0.00000 Uiso 1.00
O10 O 0.72387 -0.20468 -0.04067 0.00000 Uiso 1.00
C11 C 0.43505 0.36302 0.22865 0.00000 Uiso 1.00
C12 C 0.54906 0.63355 0.38633 0.00000 Uiso 1.00
C13 C 0.63298 0.63322 0.38776 0.00000 Uiso 1.00
C14 C 0.60321 0.35468 0.23370 0.00000 Uiso 1.00
C15 C 0.48920 0.08414 0.07602 0.00000 Uiso 1.00
C16 C 0.40528 0.08447 0.07458 0.00000 Uiso 1.00
C17 C 0.46211 -0.18259 -0.07806 0.00000 Uiso 1.00
C18 C 0.54432 -0.18560 -0.07379 0.00000 Uiso 1.00
C19 C 0.65716 0.07376 0.08288 0.00000 Uiso 1.00
C20 C 0.68705 0.34832 0.23678 0.00000 Uiso 1.00
C21 C 0.79994 0.62032 0.39259 0.00000 Uiso 1.00
C22 C 0.82837 0.90004 0.54208 0.00000 Uiso 1.00
C23 C 0.74730 0.90912 0.54035 0.00000 Uiso 1.00
C24 C 0.35122 0.36937 0.22556 0.00000 Uiso 1.00
C25 C 0.23832 0.09737 0.06975 0.00000 Uiso 1.00
C26 C 0.20990 -0.18234 -0.07974 0.00000 Uiso 1.00
C27 C 0.29096 -0.19142 -0.07800 0.00000 Uiso 1.00
C28 C 0.38111 0.64393 0.37946 0.00000 Uiso 1.00
C29 C 0.49394 0.90330 0.53614 0.00000 Uiso 1.00
C30 C 0.57615 0.90029 0.54041 0.00000 Uiso 1.00
H31 H 0.36957 -0.39872 -0.20805 0.00000 Uiso 1.00
H32 H 0.51998 -0.40369 -0.20039 0.00000 Uiso 1.00
H33 H 0.91989 1.12628 0.66850 0.00000 Uiso 1.00
H34 H 0.77171 1.14282 0.66382 0.00000 Uiso 1.00
H35 H 0.11838 -0.40858 -0.20616 0.00000 Uiso 1.00
H36 H 0.26656 -0.42512 -0.20147 0.00000 Uiso 1.00
H37 H 0.51966 1.12318 0.66386 0.00000 Uiso 1.00
H38 H 0.66870 1.11641 0.67039 0.00000 Uiso 1.00
C39 C 0.90821 0.27067 0.17102 0.00000 Uiso 1.00
C40 C 1.03341 0.32353 0.28065 0.00000 Uiso 1.00
H41 H 0.88162 0.44479 0.08216 0.00000 Uiso 1.00
H42 H 0.86520 -0.05193 0.06828 0.00000 Uiso 1.00
H43 H 1.05012 0.09440 0.34099 0.00000 Uiso 1.00
H44 H 1.09432 0.61587 0.41191 0.00000 Uiso 1.00

loop_
_geom_bond_atom_site_label_1
_geom_bond_atom_site_label_2
_geom_bond_distance
_geom_bond_site_symmetry_2
_ccdc_geom_bond_type
N1 C2 1.411 . S
N1 C3 1.411 . S
N1 C40 3.008 1_455 S
C2 O7 1.217 . D
C2 C28 1.496 . S
C3 O8 1.215 . D
C3 C25 1.496 . S
C4 N5 1.411 . S
C4 O9 1.215 . D
C4 C21 1.496 . S
N5 C6 1.411 . S
N5 C39 1.510 . S
C6 O10 1.217 . D
C6 C19 1.496 . S
C11 C12 1.407 . A
C11 C16 1.407 . A
C11 C24 1.411 . A
C12 C13 1.422 . S
C12 C30 1.412 . A
C13 C14 1.407 . A
C13 C23 1.413 . A
C14 C15 1.407 . A
C14 C20 1.411 . A
C15 C16 1.422 . S
C15 C17 1.412 . A
C16 C27 1.413 . A
C17 C18 1.373 . A
C17 H31 1.140 . S
C18 C19 1.384 . A
C18 H32 1.140 . S
C19 C20 1.398 . A
C20 C21 1.398 . A
C21 C22 1.384 . A
C22 C23 1.374 . A
C22 H33 1.140 . S
C23 H34 1.140 . S
C24 C25 1.398 . A
C24 C28 1.398 . A
C25 C26 1.384 . A
C26 C27 1.374 . A
C26 H35 1.140 . S
C27 H36 1.140 . S
C28 C29 1.384 . A
C29 C30 1.373 . A
C29 H37 1.140 . S
C30 H38 1.140 . S
C39 C40 1.540 . S
C39 H41 1.140 . S
C39 H42 1.140 . S
C40 N1 3.008 1_655 S
C40 H43 1.140 . S
C40 H44 1.140 . S
